data_2203323
loop_
_publ_author_name
'Daniel E. Lynch'
'Ian McClenaghan'

_publ_section_title
;
 4-Hydroxy-6-methyl-2-(sulfonatoethylsulfanyl)pyrimidin-1-ium
 monohydrate
;
_journal_issue 3
_journal_name_full 'Acta Crystallographica Section E'
_journal_page_first o376
_journal_page_last o377
_journal_paper_doi 10.1107/S1600536804003204
_journal_volume 60
_journal_year 2004
_chemical_formula_iupac 'C7 H10 N2 O4 S2, H2 O'
_chemical_formula_moiety 'C7 H10 N2 O4 S2, H2 O'
_chemical_formula_sum 'C7 H12 N2 O5 S2'
_chemical_formula_weight 268.31
_chemical_name_systematic
;
4-Hydroxy-6-methyl-2-(sulfonatoethylsulfanyl)pyrimidin-1-ium monohydrate
;
_space_group_IT_number 14
_symmetry_cell_setting monoclinic
_symmetry_space_group_name_Hall '-P 2yn'
_symmetry_space_group_name_H-M 'P 1 21/n 1'
_atom_sites_solution_hydrogens geom
_atom_sites_solution_primary direct
_atom_sites_solution_secondary difmap
_audit_creation_method SHELXL-97
_cell_angle_alpha 90.00
_cell_angle_beta 91.0483(18)
_cell_angle_gamma 90.00
_cell_formula_units_Z 4
_cell_length_a 6.1137(2)
_cell_length_b 11.2202(3)
_cell_length_c 15.9632(6)
_cell_measurement_reflns_used 7654
_cell_measurement_temperature 120(2)
_cell_measurement_theta_max 27.48
_cell_measurement_theta_min 2.91
_cell_volume 1094.84(6)
_computing_cell_refinement 'DENZO and COLLECT'
_computing_data_collection 'DENZO (Otwinowski & Minor, 1997) and COLLECT (Hooft, 1998)'
_computing_data_reduction 'DENZO, SCALEPACK (Otwinowski & Minor, 1997) and COLLECT'
_computing_molecular_graphics 'PLATON97 (Spek, 1997)'
_computing_publication_material SHELXL97
_computing_structure_refinement 'SHELXL97 (Sheldrick, 1997)'
_computing_structure_solution 'SHELXS97 (Sheldrick, 1997)'
_diffrn_ambient_temperature 120(2)
_diffrn_detector_area_resol_mean 9.091
_diffrn_measured_fraction_theta_full 0.942
_diffrn_measured_fraction_theta_max 0.942
_diffrn_measurement_device_type 'Bruker--Nonius KappaCCD area-detector'
_diffrn_measurement_method '\f and \w'
_diffrn_radiation_monochromator graphite
_diffrn_radiation_source 'Bruker--Nonius FR591 rotating anode'
_diffrn_radiation_type MoK\a
_diffrn_radiation_wavelength 0.71073
_diffrn_reflns_av_R_equivalents 0.0519
_diffrn_reflns_av_sigmaI/netI 0.0334
_diffrn_reflns_limit_h_max 7
_diffrn_reflns_limit_h_min -7
_diffrn_reflns_limit_k_max 13
_diffrn_reflns_limit_k_min -13
_diffrn_reflns_limit_l_max 18
_diffrn_reflns_limit_l_min -18
_diffrn_reflns_number 11989
_diffrn_reflns_theta_full 25.00
_diffrn_reflns_theta_max 24.99
_diffrn_reflns_theta_min 3.13
_diffrn_standards_decay_% 0
_diffrn_standards_number 0
_exptl_absorpt_coefficient_mu 0.495
_exptl_absorpt_correction_T_max 0.961
_exptl_absorpt_correction_T_min 0.932
_exptl_absorpt_correction_type multi-scan
_exptl_absorpt_process_details '(SORTAV; Blessing, 1995)'
_exptl_crystal_colour colourless
_exptl_crystal_density_diffrn 1.628
_exptl_crystal_density_method 'not measured'
_exptl_crystal_description prism
_exptl_crystal_F_000 560
_exptl_crystal_size_max 0.35
_exptl_crystal_size_mid 0.20
_exptl_crystal_size_min 0.08
_refine_diff_density_max 0.215
_refine_diff_density_min -0.485
_refine_ls_extinction_method none
_refine_ls_goodness_of_fit_ref 1.073
_refine_ls_hydrogen_treatment mixed
_refine_ls_matrix_type full
_refine_ls_number_parameters 162
_refine_ls_number_reflns 1920
_refine_ls_number_restraints 0
_refine_ls_restrained_S_all 1.073
_refine_ls_R_factor_all 0.0423
_refine_ls_R_factor_gt 0.0321
_refine_ls_shift/su_max 0.000
_refine_ls_shift/su_mean 0.000
_refine_ls_structure_factor_coef Fsqd
_refine_ls_weighting_details 'w = 1/[\s^2^(Fo^2^)+(0.0425P)^2^+0.5029P] where P = (Fo^2^+2Fc^2^)/3'
_refine_ls_weighting_scheme calc
_refine_ls_wR_factor_gt 0.0771
_refine_ls_wR_factor_ref 0.0819
_reflns_number_gt 1619
_reflns_number_total 1920
_reflns_threshold_expression I>2\s(I)
_cod_data_source_file na6293.cif
_cod_data_source_block I
_cod_depositor_comments
;
The following automatic conversions were performed:
'_symmetry_cell_setting' value 'Monoclinic' changed to 'monoclinic'
according to '/home/saulius/struct/CIF-dictionaries/cif_core.dic'
dictionary named 'cif_core.dic' version 2.4.1 from
2010-06-29.

'_exptl_absorpt_correction_type' value 'Multi-scan' changed
to 'multi-scan' according to
'/home/saulius/struct/CIF-dictionaries/cif_core.dic' dictionary named
'cif_core.dic' version 2.4.1 from 2010-06-29.

Automatic conversion script
Id: cif_fix_enum 1527 2010-12-29 10:47:43Z saulius 

The following automatic conversions were performed:

'_symmetry_cell_setting' value 'Monoclinic' changed to 'monoclinic'
according to /home/saulius/struct/CIF-dictionaries/cif_core.dic
dictionary named 'cif_core.dic' version 2.4.1 from
2010-06-29.

'_exptl_absorpt_correction_type' value 'Multi-scan'
changed to 'multi-scan' according to
/home/saulius/struct/CIF-dictionaries/cif_core.dic dictionary named
'cif_core.dic' version 2.4.1 from 2010-06-29.

Automatic conversion script
Id: cif_fix_values 1715 2011-07-08 13:25:40Z adriana 
;
_cod_original_sg_symbol_H-M 'P 21/n'
_cod_database_code 2203323
_cod_database_fobs_code 2203323

loop_
_symmetry_equiv_pos_as_xyz
'x, y, z'
'-x+1/2, y+1/2, -z+1/2'
'-x, -y, -z'
'x-1/2, -y-1/2, z-1/2'

loop_
_atom_site_label
_atom_site_fract_x
_atom_site_fract_y
_atom_site_fract_z
_atom_site_U_iso_or_equiv
_atom_site_adp_type
_atom_site_calc_flag
_atom_site_refinement_flags
_atom_site_occupancy
_atom_site_type_symbol
N1 0.5271(3) 0.37582(15) 0.10006(11) 0.0146(4) Uani d . 1 N
H1 0.559(4) 0.451(2) 0.1012(16) 0.027(7) Uiso d . 1 H
C2 0.3494(3) 0.33538(17) 0.14014(12) 0.0139(4) Uani d . 1 C
S21 0.20999(8) 0.44136(4) 0.19888(3) 0.01700(17) Uani d . 1 S
C22 -0.0187(3) 0.35287(18) 0.23366(13) 0.0163(5) Uani d . 1 C
H221 -0.1402 0.4071 0.2478 0.020 Uiso calc R 1 H
H222 -0.0697 0.3018 0.1867 0.020 Uiso calc R 1 H
C23 0.0318(3) 0.27423(18) 0.30892(13) 0.0161(4) Uani d . 1 C
H231 0.0684 0.3244 0.3582 0.020 Uiso calc R 1 H
H232 0.1595 0.2230 0.2972 0.020 Uiso calc R 1 H
S24 -0.19989(8) 0.18388(4) 0.33057(3) 0.01565(16) Uani d . 1 S
O25 -0.3790(2) 0.26434(13) 0.34850(11) 0.0264(4) Uani d . 1 O
O26 -0.1371(2) 0.11032(12) 0.40262(9) 0.0213(4) Uani d . 1 O
O27 -0.2422(3) 0.11280(13) 0.25562(10) 0.0247(4) Uani d . 1 O
N3 0.2810(3) 0.22453(14) 0.13575(11) 0.0160(4) Uani d . 1 N
C4 0.4018(3) 0.14818(18) 0.09037(13) 0.0170(5) Uani d . 1 C
O41 0.3365(3) 0.03806(12) 0.08472(10) 0.0231(4) Uani d . 1 O
H41 0.183(6) 0.026(3) 0.104(2) 0.069(11) Uiso d . 1 H
C5 0.5926(3) 0.18368(18) 0.04977(13) 0.0167(5) Uani d . 1 C
H5 0.6789 0.1275 0.0205 0.021 Uiso calc R 1 H
C6 0.6509(3) 0.30021(18) 0.05327(13) 0.0155(4) Uani d . 1 C
C61 0.8393(3) 0.35392(19) 0.00879(13) 0.0197(5) Uani d . 1 C
H611 0.9377 0.2905 -0.0096 0.025 Uiso calc R 1 H
H612 0.9189 0.4078 0.0468 0.025 Uiso calc R 1 H
H613 0.7852 0.3987 -0.0401 0.025 Uiso calc R 1 H
O1W -0.0506(3) 0.00014(15) 0.12299(11) 0.0227(4) Uani d . 1 O
H1W -0.105(5) 0.035(3) 0.163(2) 0.048(9) Uiso d . 1 H
H2W -0.076(5) -0.076(3) 0.1329(19) 0.046(8) Uiso d . 1 H

loop_
_atom_site_aniso_label
_atom_site_aniso_U_11
_atom_site_aniso_U_22
_atom_site_aniso_U_33
_atom_site_aniso_U_12
_atom_site_aniso_U_13
_atom_site_aniso_U_23
N1 0.0156(9) 0.0125(9) 0.0157(9) -0.0010(7) 0.0015(7) -0.0008(7)
C2 0.0139(10) 0.0142(10) 0.0137(10) 0.0014(8) 0.0000(8) 0.0009(8)
S21 0.0192(3) 0.0107(3) 0.0214(3) -0.00097(19) 0.0074(2) -0.00142(19)
C22 0.0145(11) 0.0140(10) 0.0204(11) 0.0007(8) 0.0047(9) 0.0007(8)
C23 0.0158(11) 0.0137(10) 0.0189(11) -0.0020(8) 0.0022(9) 0.0003(8)
S24 0.0167(3) 0.0108(3) 0.0197(3) 0.00051(18) 0.0053(2) 0.00069(19)
O25 0.0211(8) 0.0151(8) 0.0435(10) 0.0052(6) 0.0145(7) 0.0044(7)
O26 0.0264(9) 0.0152(7) 0.0223(8) 0.0006(6) 0.0050(7) 0.0049(6)
O27 0.0266(9) 0.0226(8) 0.0249(8) -0.0095(6) 0.0043(7) -0.0050(7)
N3 0.0175(9) 0.0123(9) 0.0182(9) -0.0004(7) 0.0032(7) -0.0013(7)
C4 0.0213(11) 0.0135(10) 0.0161(11) 0.0029(8) 0.0003(9) -0.0006(8)
O41 0.0269(9) 0.0124(8) 0.0304(9) -0.0030(6) 0.0083(7) -0.0048(6)
C5 0.0174(11) 0.0160(10) 0.0166(11) 0.0040(8) 0.0033(9) -0.0009(8)
C6 0.0145(10) 0.0194(11) 0.0124(10) 0.0024(8) 0.0000(8) 0.0010(8)
C61 0.0186(11) 0.0217(11) 0.0190(11) -0.0009(8) 0.0036(9) 0.0003(9)
O1W 0.0255(9) 0.0168(9) 0.0258(9) -0.0021(6) 0.0033(7) -0.0015(7)

loop_
_atom_type_symbol
_atom_type_description
_atom_type_scat_dispersion_real
_atom_type_scat_dispersion_imag
_atom_type_scat_source
C C 0.0033 0.0016 'International Tables Vol C Tables 4.2.6.8 and 6.1.1.4'
H H 0.0000 0.0000 'International Tables Vol C Tables 4.2.6.8 and 6.1.1.4'
N N 0.0061 0.0033 'International Tables Vol C Tables 4.2.6.8 and 6.1.1.4'
O O 0.0106 0.0060 'International Tables Vol C Tables 4.2.6.8 and 6.1.1.4'
S S 0.1246 0.1234 'International Tables Vol C Tables 4.2.6.8 and 6.1.1.4'

loop_
_geom_angle_atom_site_label_1
_geom_angle_atom_site_label_2
_geom_angle_atom_site_label_3
_geom_angle
C2 N1 C6 120.58(17)
C2 N1 H1 120.1(17)
C6 N1 H1 119.2(17)
N3 C2 N1 123.47(18)
N3 C2 S21 121.01(15)
N1 C2 S21 115.52(14)
C2 S21 C22 100.28(9)
C23 C22 S21 114.49(15)
C23 C22 H221 108.6
S21 C22 H221 108.6
C23 C22 H222 108.6
S21 C22 H222 108.6
H221 C22 H222 107.6
C22 C23 S24 109.48(14)
C22 C23 H231 109.8
S24 C23 H231 109.8
C22 C23 H232 109.8
S24 C23 H232 109.8
H231 C23 H232 108.2
O25 S24 O27 112.27(10)
O25 S24 O26 112.60(9)
O27 S24 O26 112.16(9)
O25 S24 C23 106.85(9)
O27 S24 C23 106.38(9)
O26 S24 C23 106.01(9)
C2 N3 C4 116.90(17)
O41 C4 N3 118.01(18)
O41 C4 C5 119.62(18)
N3 C4 C5 122.37(18)
C4 O41 H41 114(2)
C6 C5 C4 118.35(18)
C6 C5 H5 120.8
C4 C5 H5 120.8
C5 C6 N1 118.22(18)
C5 C6 C61 125.08(19)
N1 C6 C61 116.70(18)
C6 C61 H611 109.5
C6 C61 H612 109.5
H611 C61 H612 109.5
C6 C61 H613 109.5
H611 C61 H613 109.5
H612 C61 H613 109.5
H1W O1W H2W 104(3)

loop_
_geom_bond_atom_site_label_1
_geom_bond_atom_site_label_2
_geom_bond_distance
N1 C2 1.349(3)
N1 C6 1.368(3)
N1 H1 0.87(3)
C2 N3 1.314(3)
C2 S21 1.746(2)
S21 C22 1.810(2)
C22 C23 1.518(3)
C22 H221 0.99
C22 H222 0.99
C23 S24 1.7810(19)
C23 H231 0.99
C23 H232 0.99
S24 O25 1.4518(15)
S24 O27 1.4572(16)
S24 O26 1.4612(15)
N3 C4 1.350(3)
C4 O41 1.301(3)
C4 C5 1.403(3)
O41 H41 1.00(4)
C5 C6 1.356(3)
C5 H5 0.95
C6 C61 1.491(3)
C61 H611 0.98
C61 H612 0.98
C61 H613 0.98
O1W H1W 0.83(3)
O1W H2W 0.88(3)

loop_
_geom_hbond_atom_site_label_D
_geom_hbond_atom_site_label_H
_geom_hbond_atom_site_label_A
_geom_hbond_site_symmetry_A
_geom_hbond_distance_DH
_geom_hbond_distance_HA
_geom_hbond_distance_DA
_geom_hbond_angle_DHA
_geom_hbond_publ_flag
N1 H1 O26 2 0.87(3) 1.85(3) 2.716(2) 176(2) yes
O41 H41 O1W . 1.00(4) 1.50(4) 2.491(2) 174(3) yes
O1W H1W O27 . 0.83(3) 1.92(4) 2.747(2) 177(3) yes
O1W H2W O25 2_445 0.88(3) 1.84(4) 2.720(2) 178(3) yes
C22 H222 N3 . 0.99 2.46 2.824(3) 101 yes
C23 H232 N3 . 0.99 2.70 3.229(3) 114 yes
C22 H221 O27 2_455 0.99 2.42 3.268(2) 144 yes
C5 H5 O41 3_655 0.95 2.51 3.320(2) 144 yes

loop_
_geom_torsion_atom_site_label_1
_geom_torsion_atom_site_label_2
_geom_torsion_atom_site_label_3
_geom_torsion_atom_site_label_4
_geom_torsion
C6 N1 C2 N3 -1.7(3)
C6 N1 C2 S21 178.96(15)
N3 C2 S21 C22 -3.3(2)
N1 C2 S21 C22 176.12(16)
C2 S21 C22 C23 81.06(16)
S21 C22 C23 S24 -175.24(10)
C22 C23 S24 O25 -60.42(16)
C22 C23 S24 O27 59.71(16)
C22 C23 S24 O26 179.27(13)
N1 C2 N3 C4 2.1(3)
S21 C2 N3 C4 -178.58(15)
C2 N3 C4 O41 -179.61(19)
C2 N3 C4 C5 0.4(3)
O41 C4 C5 C6 176.8(2)
N3 C4 C5 C6 -3.2(3)
C4 C5 C6 N1 3.5(3)
C4 C5 C6 C61 -175.5(2)
C2 N1 C6 C5 -1.3(3)
C2 N1 C6 C61 177.84(18)

loop_
_cod_related_entry_id
_cod_related_entry_database
_cod_related_entry_code
1 ChemSpider 21131042
